data_4063553
loop_
_publ_author_name
'Gott, Andrew L.'
'Piers, Warren E.'
'Dutton, Jason L.'
'McDonald, Robert'
'Parvez, Masood'

_publ_section_title
;
 Dimerization of Ethylene by Palladium Complexes Containing Bidentate
 Trifluoroborate-Functionalized Phosphine Ligands
;
_journal_issue 16
_journal_name_full Organometallics
_journal_page_first 4236
_journal_paper_doi 10.1021/om2004095
_journal_volume 30
_journal_year 2011
_chemical_formula_sum 'C37 H53 B Cl F3 K O8 P Pd'
_chemical_formula_weight 905.52
_chemical_name_common 'in paper 3a'
_chemical_name_systematic
;
 ?
;
_space_group_IT_number 14
_symmetry_cell_setting monoclinic
_symmetry_space_group_name_Hall '-P 2yn'
_symmetry_space_group_name_H-M 'P 1 21/n 1'
_atom_sites_solution_hydrogens geom
_atom_sites_solution_primary direct
_atom_sites_solution_secondary difmap
_audit_creation_method SHELXL-97
_cell_angle_alpha 90.00
_cell_angle_beta 94.829(5)
_cell_angle_gamma 90.00
_cell_formula_units_Z 4
_cell_length_a 9.989(2)
_cell_length_b 10.039(2)
_cell_length_c 42.068(7)
_cell_measurement_reflns_used 16133
_cell_measurement_temperature 173(2)
_cell_measurement_theta_max 25.39
_cell_measurement_theta_min 2.41
_cell_volume 4203.6(14)
_computing_cell_refinement 'HKL DENZO (Otwinowski & Minor, 1997)'
_computing_data_collection 'COLLECT (Hooft, 1998)'
_computing_data_reduction 'SCALEPACK (Otwinowski & Minor, 1997)'
_computing_molecular_graphics 'ORTEP-3 (Farrugia, 1997)'
_computing_publication_material 'SHELXL-97 (Sheldrick, 2008)'
_computing_structure_refinement 'SHELXL-97 (Sheldrick, 2008)'
_computing_structure_solution 'SIR92 (Altomare et al., 1991)'
_diffrn_ambient_temperature 173(2)
_diffrn_measured_fraction_theta_full 0.957
_diffrn_measured_fraction_theta_max 0.957
_diffrn_measurement_device_type 'Bruker APEX2 CCD'
_diffrn_measurement_method ' \w and \f '
_diffrn_radiation_monochromator graphite
_diffrn_radiation_source 'fine-focus sealed tube'
_diffrn_radiation_type MoK\a
_diffrn_radiation_wavelength 0.71073
_diffrn_reflns_av_R_equivalents 0.0275
_diffrn_reflns_av_sigmaI/netI 0.0182
_diffrn_reflns_limit_h_max 12
_diffrn_reflns_limit_h_min -12
_diffrn_reflns_limit_k_max 11
_diffrn_reflns_limit_k_min -12
_diffrn_reflns_limit_l_max 50
_diffrn_reflns_limit_l_min -50
_diffrn_reflns_number 16133
_diffrn_reflns_theta_full 25.39
_diffrn_reflns_theta_max 25.39
_diffrn_reflns_theta_min 2.41
_exptl_absorpt_coefficient_mu 0.702
_exptl_absorpt_correction_T_max 0.9525
_exptl_absorpt_correction_T_min 0.9081
_exptl_absorpt_correction_type multi-scan
_exptl_absorpt_process_details 'SORTAV: (Blessing, 1997)'
_exptl_crystal_colour colorless
_exptl_crystal_density_diffrn 1.431
_exptl_crystal_density_method 'not measured'
_exptl_crystal_description prism
_exptl_crystal_F_000 1872
_exptl_crystal_size_max 0.14
_exptl_crystal_size_mid 0.08
_exptl_crystal_size_min 0.07
_refine_diff_density_max 0.361
_refine_diff_density_min -0.582
_refine_diff_density_rms 0.080
_refine_ls_extinction_method none
_refine_ls_goodness_of_fit_ref 1.252
_refine_ls_hydrogen_treatment constr
_refine_ls_matrix_type full
_refine_ls_number_parameters 482
_refine_ls_number_reflns 7379
_refine_ls_number_restraints 0
_refine_ls_restrained_S_all 1.252
_refine_ls_R_factor_all 0.0462
_refine_ls_R_factor_gt 0.0436
_refine_ls_shift/su_max 0.001
_refine_ls_shift/su_mean 0.000
_refine_ls_structure_factor_coef Fsqd
_refine_ls_weighting_details 'calc w=1/[\s^2^(Fo^2^)+(0.00P)+11.6500P] where P=(Fo^2^+2Fc^2^)/3'
_refine_ls_weighting_scheme calc
_refine_ls_wR_factor_gt 0.0864
_refine_ls_wR_factor_ref 0.0876
_reflns_number_gt 7159
_reflns_number_total 7379
_reflns_threshold_expression >2sigma(I)
_cod_data_source_file om2004095_si_001.cif
_cod_data_source_block alg253
_cod_depositor_comments
;
The following automatic conversions were performed:

'_symmetry_cell_setting' value 'Monoclinic' changed to 'monoclinic'
according to the built-in table from CIF Core dictionary named
'cif_core.dic' version 2.4.1 from 2010-06-29.

Automatic conversion script
Id: cif_fix_values 1715 2011-07-08 13:25:40Z adriana 
;
_cod_original_sg_symbol_H-M 'P 21/n'
_cod_database_code 4063553

loop_
_symmetry_equiv_pos_as_xyz
'x, y, z'
'-x+1/2, y+1/2, -z+1/2'
'-x, -y, -z'
'x-1/2, -y-1/2, z-1/2'

loop_
_atom_site_label
_atom_site_type_symbol
_atom_site_fract_x
_atom_site_fract_y
_atom_site_fract_z
_atom_site_U_iso_or_equiv
_atom_site_adp_type
_atom_site_occupancy
_atom_site_symmetry_multiplicity
_atom_site_calc_flag
_atom_site_refinement_flags
Pd1 Pd 0.73730(3) 0.51251(3) 0.605475(6) 0.02281(8) Uani 1 1 d .
K1 K 0.30025(7) 0.05768(8) 0.575802(18) 0.02567(17) Uani 1 1 d .
Cl1 Cl 0.75076(9) 0.50022(10) 0.54946(2) 0.0365(2) Uani 1 1 d .
P1 P 0.71895(8) 0.54053(9) 0.65747(2) 0.02085(18) Uani 1 1 d .
F1 F 0.5618(2) 0.3827(2) 0.59964(5) 0.0434(6) Uani 1 1 d .
F2 F 0.4306(3) 0.2116(2) 0.61803(5) 0.0479(6) Uani 1 1 d .
F3 F 0.6431(2) 0.2419(2) 0.64099(5) 0.0414(6) Uani 1 1 d .
B1 B 0.5269(5) 0.3089(4) 0.62792(10) 0.0325(10) Uani 1 1 d .
O1 O 0.4061(2) -0.1868(3) 0.59657(6) 0.0316(6) Uani 1 1 d .
O2 O 0.5332(2) -0.0343(3) 0.55090(6) 0.0329(6) Uani 1 1 d .
O3 O 0.4558(3) 0.2310(3) 0.54250(6) 0.0357(6) Uani 1 1 d .
O4 O 0.1882(3) 0.2980(3) 0.55338(7) 0.0382(6) Uani 1 1 d .
O5 O 0.0685(2) 0.1561(3) 0.60241(6) 0.0338(6) Uani 1 1 d .
O6 O 0.1492(2) -0.1069(3) 0.61363(6) 0.0305(6) Uani 1 1 d .
C1 C 0.9029(4) 0.6305(4) 0.60997(9) 0.0314(8) Uani 1 1 d .
H1A H 0.9539 0.6125 0.6304 0.038 Uiso 1 1 calc R
H1B H 0.8754 0.7242 0.6091 0.038 Uiso 1 1 calc R
H1C H 0.9593 0.6117 0.5925 0.038 Uiso 1 1 calc R
C2 C 0.5471(3) 0.5145(3) 0.66803(8) 0.0236(7) Uani 1 1 d .
C3 C 0.4696(3) 0.4113(4) 0.65317(8) 0.0252(7) Uani 1 1 d .
C4 C 0.3375(4) 0.4005(4) 0.66141(9) 0.0339(9) Uani 1 1 d .
H4 H 0.2825 0.3316 0.6519 0.041 Uiso 1 1 calc R
C5 C 0.2833(4) 0.4852(4) 0.68268(10) 0.0391(9) Uani 1 1 d .
H5 H 0.1923 0.4749 0.6873 0.047 Uiso 1 1 calc R
C6 C 0.3612(4) 0.5852(4) 0.69738(9) 0.0366(9) Uani 1 1 d .
H6 H 0.3250 0.6432 0.7123 0.044 Uiso 1 1 calc R
C7 C 0.4930(4) 0.5994(4) 0.68992(9) 0.0296(8) Uani 1 1 d .
H7 H 0.5473 0.6679 0.6998 0.036 Uiso 1 1 calc R
C8 C 0.8231(3) 0.4340(3) 0.68456(8) 0.0241(7) Uani 1 1 d .
C9 C 0.9270(3) 0.3615(4) 0.67335(9) 0.0290(8) Uani 1 1 d .
H9 H 0.9439 0.3672 0.6515 0.035 Uiso 1 1 calc R
C10 C 1.0064(4) 0.2806(4) 0.69390(10) 0.0354(9) Uani 1 1 d .
H10 H 1.0779 0.2313 0.6861 0.042 Uiso 1 1 calc R
C11 C 0.9827(4) 0.2713(4) 0.72551(10) 0.0389(10) Uani 1 1 d .
H11 H 1.0376 0.2159 0.7395 0.047 Uiso 1 1 calc R
C12 C 0.8788(4) 0.3429(5) 0.73683(10) 0.0421(10) Uani 1 1 d .
H12 H 0.8621 0.3364 0.7587 0.051 Uiso 1 1 calc R
C13 C 0.7991(4) 0.4237(4) 0.71660(9) 0.0344(9) Uani 1 1 d .
H13 H 0.7277 0.4726 0.7245 0.041 Uiso 1 1 calc R
C14 C 0.7567(3) 0.7101(4) 0.67122(8) 0.0261(8) Uani 1 1 d .
C15 C 0.6781(4) 0.8116(4) 0.65717(9) 0.0343(9) Uani 1 1 d .
H15 H 0.6077 0.7907 0.6414 0.041 Uiso 1 1 calc R
C16 C 0.7013(5) 0.9425(4) 0.66592(11) 0.0431(11) Uani 1 1 d .
H16 H 0.6465 1.0110 0.6562 0.052 Uiso 1 1 calc R
C17 C 0.8035(5) 0.9742(4) 0.68867(11) 0.0489(12) Uani 1 1 d .
H17 H 0.8188 1.0644 0.6948 0.059 Uiso 1 1 calc R
C18 C 0.8833(4) 0.8748(5) 0.70246(10) 0.0448(11) Uani 1 1 d .
H18 H 0.9541 0.8967 0.7181 0.054 Uiso 1 1 calc R
C19 C 0.8612(4) 0.7423(4) 0.69376(9) 0.0328(9) Uani 1 1 d .
H19 H 0.9175 0.6742 0.7032 0.039 Uiso 1 1 calc R
C20 C 0.4845(4) -0.2439(4) 0.57316(10) 0.0384(9) Uani 1 1 d .
H20A H 0.5244 -0.3252 0.5814 0.046 Uiso 1 1 d R
H20B H 0.4282 -0.2625 0.5540 0.046 Uiso 1 1 d R
C21 C 0.5927(4) -0.1479(4) 0.56655(10) 0.0380(9) Uani 1 1 d .
H21A H 0.6431 -0.1209 0.5868 0.046 Uiso 1 1 calc R
H21B H 0.6564 -0.1905 0.5529 0.046 Uiso 1 1 calc R
C22 C 0.6272(4) 0.0695(4) 0.54651(11) 0.0443(10) Uani 1 1 d .
H22A H 0.7051 0.0334 0.5362 0.053 Uiso 1 1 calc R
H22B H 0.6603 0.1074 0.5674 0.053 Uiso 1 1 calc R
C23 C 0.5608(4) 0.1753(4) 0.52611(9) 0.0395(10) Uani 1 1 d .
H23A H 0.6267 0.2451 0.5217 0.047 Uiso 1 1 calc R
H23B H 0.5239 0.1369 0.5055 0.047 Uiso 1 1 calc R
C24 C 0.3828(4) 0.3314(5) 0.52486(11) 0.0479(11) Uani 1 1 d .
H24A H 0.3334 0.2921 0.5057 0.057 Uiso 1 1 calc R
H24B H 0.4454 0.3996 0.5177 0.057 Uiso 1 1 calc R
C25 C 0.2866(4) 0.3940(5) 0.54549(13) 0.0523(12) Uani 1 1 d .
H25A H 0.3357 0.4279 0.5653 0.063 Uiso 1 1 calc R
H25B H 0.2414 0.4702 0.5342 0.063 Uiso 1 1 calc R
C26 C 0.0952(4) 0.3557(4) 0.57354(10) 0.0405(10) Uani 1 1 d .
H26A H 0.0457 0.4293 0.5622 0.049 Uiso 1 1 calc R
H26B H 0.1445 0.3926 0.5930 0.049 Uiso 1 1 calc R
C27 C -0.0014(4) 0.2517(4) 0.58258(10) 0.0374(9) Uani 1 1 d .
H27A H -0.0732 0.2933 0.5941 0.045 Uiso 1 1 calc R
H27B H -0.0436 0.2079 0.5632 0.045 Uiso 1 1 calc R
C28 C -0.0180(4) 0.0598(4) 0.61470(10) 0.0365(9) Uani 1 1 d .
H28A H -0.0711 0.0144 0.5969 0.044 Uiso 1 1 calc R
H28B H -0.0812 0.1040 0.6283 0.044 Uiso 1 1 calc R
C29 C 0.0659(4) -0.0397(4) 0.63399(9) 0.0364(9) Uani 1 1 d .
H29A H 0.1217 0.0063 0.6512 0.044 Uiso 1 1 calc R
H29B H 0.0072 -0.1043 0.6439 0.044 Uiso 1 1 calc R
C30 C 0.2289(4) -0.2067(4) 0.63023(9) 0.0355(9) Uani 1 1 d .
H30A H 0.1702 -0.2707 0.6404 0.043 Uiso 1 1 calc R
H30B H 0.2900 -0.1652 0.6471 0.043 Uiso 1 1 calc R
C31 C 0.3084(4) -0.2774(4) 0.60708(10) 0.0336(9) Uani 1 1 d .
H31A H 0.3538 -0.3559 0.6174 0.040 Uiso 1 1 calc R
H31B H 0.2485 -0.3087 0.5886 0.040 Uiso 1 1 calc R
O7 O 0.1830(4) -0.1157(4) 0.52831(8) 0.0715(11) Uani 1 1 d .
C32 C 0.0788(4) -0.1754(4) 0.52427(9) 0.0364(9) Uani 1 1 d .
C33 C -0.0508(5) -0.1179(6) 0.53175(14) 0.0721(17) Uani 1 1 d .
H33A H -0.1126 -0.1160 0.5124 0.087 Uiso 1 1 calc R
H33B H -0.0364 -0.0270 0.5398 0.087 Uiso 1 1 calc R
H33C H -0.0893 -0.1725 0.5480 0.087 Uiso 1 1 calc R
C34 C 0.0715(5) -0.3114(5) 0.51105(12) 0.0610(14) Uani 1 1 d .
H34A H 0.0072 -0.3134 0.4921 0.073 Uiso 1 1 calc R
H34B H 0.0420 -0.3731 0.5271 0.073 Uiso 1 1 calc R
H34C H 0.1604 -0.3382 0.5051 0.073 Uiso 1 1 calc R
O8 O 0.1600(4) -0.2945(5) 0.75069(11) 0.0964(15) Uani 1 1 d .
C35 C 0.1097(5) -0.3584(6) 0.77055(13) 0.0600(13) Uani 1 1 d .
C36 C 0.1737(9) -0.4770(8) 0.7853(2) 0.153(4) Uani 1 1 d .
H36A H 0.2600 -0.4923 0.7764 0.230 Uiso 0.50 1 calc PR
H36B H 0.1152 -0.5544 0.7809 0.230 Uiso 0.50 1 calc PR
H36C H 0.1886 -0.4637 0.8084 0.230 Uiso 0.50 1 calc PR
H36D H 0.1159 -0.5146 0.8007 0.230 Uiso 0.50 1 calc PR
H36E H 0.2607 -0.4525 0.7962 0.230 Uiso 0.50 1 calc PR
H36F H 0.1873 -0.5433 0.7688 0.230 Uiso 0.50 1 calc PR
C37 C -0.0234(6) -0.3158(7) 0.78064(13) 0.0741(18) Uani 1 1 d .
H37A H -0.0220 -0.3203 0.8039 0.089 Uiso 1 1 calc R
H37B H -0.0937 -0.3750 0.7711 0.089 Uiso 1 1 calc R
H37C H -0.0420 -0.2241 0.7736 0.089 Uiso 1 1 calc R

loop_
_atom_site_aniso_label
_atom_site_aniso_U_11
_atom_site_aniso_U_22
_atom_site_aniso_U_33
_atom_site_aniso_U_23
_atom_site_aniso_U_13
_atom_site_aniso_U_12
Pd1 0.02634(14) 0.02051(14) 0.02184(13) 0.00051(10) 0.00346(10) 0.00309(11)
K1 0.0218(4) 0.0247(4) 0.0304(4) -0.0007(3) 0.0022(3) 0.0001(3)
Cl1 0.0420(5) 0.0444(6) 0.0240(4) 0.0011(4) 0.0081(4) 0.0101(4)
P1 0.0228(4) 0.0188(5) 0.0209(4) -0.0002(3) 0.0016(3) -0.0011(3)
F1 0.0485(14) 0.0454(15) 0.0361(13) -0.0012(11) 0.0024(10) -0.0157(11)
F2 0.0662(16) 0.0392(14) 0.0384(13) -0.0107(11) 0.0051(11) -0.0305(12)
F3 0.0541(14) 0.0263(12) 0.0431(13) -0.0010(10) 0.0002(11) 0.0078(10)
B1 0.041(2) 0.028(2) 0.029(2) -0.0020(18) -0.0004(18) -0.0149(19)
O1 0.0272(13) 0.0294(14) 0.0387(15) -0.0015(12) 0.0057(11) 0.0036(11)
O2 0.0266(13) 0.0345(15) 0.0382(15) -0.0013(12) 0.0059(11) 0.0013(11)
O3 0.0413(15) 0.0386(16) 0.0285(14) 0.0053(12) 0.0097(11) 0.0078(12)
O4 0.0330(14) 0.0356(16) 0.0461(16) 0.0094(13) 0.0049(12) 0.0045(12)
O5 0.0269(13) 0.0334(15) 0.0415(15) 0.0082(12) 0.0049(11) 0.0062(11)
O6 0.0297(13) 0.0316(15) 0.0310(13) 0.0069(11) 0.0076(10) 0.0057(11)
C1 0.0296(19) 0.031(2) 0.035(2) -0.0029(16) 0.0111(16) -0.0054(16)
C2 0.0241(17) 0.0241(18) 0.0224(16) 0.0032(14) 0.0010(13) -0.0032(14)
C3 0.0263(18) 0.0250(19) 0.0235(17) 0.0059(14) -0.0026(14) -0.0034(14)
C4 0.0295(19) 0.035(2) 0.037(2) 0.0039(17) -0.0019(16) -0.0147(16)
C5 0.0251(19) 0.049(3) 0.044(2) 0.001(2) 0.0080(16) -0.0059(18)
C6 0.031(2) 0.045(2) 0.035(2) -0.0017(18) 0.0092(16) 0.0006(18)
C7 0.0275(18) 0.031(2) 0.0304(19) -0.0044(16) 0.0043(15) -0.0044(15)
C8 0.0197(16) 0.0223(18) 0.0299(18) 0.0003(14) -0.0010(13) -0.0048(14)
C9 0.0276(18) 0.029(2) 0.0299(19) 0.0004(15) -0.0008(14) -0.0041(15)
C10 0.0281(19) 0.030(2) 0.048(2) 0.0033(18) -0.0011(17) 0.0034(16)
C11 0.036(2) 0.036(2) 0.042(2) 0.0095(18) -0.0115(17) -0.0006(18)
C12 0.041(2) 0.052(3) 0.033(2) 0.0099(19) -0.0007(17) 0.005(2)
C13 0.032(2) 0.042(2) 0.0287(19) 0.0046(17) 0.0003(15) 0.0048(17)
C14 0.0279(18) 0.027(2) 0.0245(18) -0.0027(14) 0.0079(14) -0.0057(15)
C15 0.040(2) 0.027(2) 0.037(2) 0.0023(17) 0.0100(17) 0.0004(17)
C16 0.056(3) 0.024(2) 0.053(3) 0.0028(19) 0.027(2) 0.0009(19)
C17 0.065(3) 0.026(2) 0.060(3) -0.017(2) 0.034(2) -0.020(2)
C18 0.047(2) 0.047(3) 0.043(2) -0.018(2) 0.0182(19) -0.025(2)
C19 0.034(2) 0.035(2) 0.031(2) -0.0032(16) 0.0082(16) -0.0098(17)
C20 0.040(2) 0.036(2) 0.040(2) -0.0013(18) 0.0090(18) 0.0156(18)
C21 0.0269(19) 0.045(3) 0.043(2) 0.0050(19) 0.0068(17) 0.0137(18)
C22 0.030(2) 0.042(3) 0.063(3) -0.007(2) 0.0168(19) -0.0010(18)
C23 0.043(2) 0.043(3) 0.035(2) -0.0062(18) 0.0162(18) -0.0075(19)
C24 0.036(2) 0.060(3) 0.048(3) 0.025(2) 0.0010(19) -0.003(2)
C25 0.035(2) 0.037(3) 0.084(4) 0.023(2) 0.003(2) 0.0060(19)
C26 0.041(2) 0.034(2) 0.046(2) 0.0059(19) 0.0029(18) 0.0139(18)
C27 0.030(2) 0.040(2) 0.042(2) 0.0042(18) 0.0035(17) 0.0142(17)
C28 0.0266(19) 0.041(2) 0.044(2) -0.0003(19) 0.0123(17) 0.0023(17)
C29 0.041(2) 0.035(2) 0.035(2) 0.0012(17) 0.0150(17) 0.0022(18)
C30 0.030(2) 0.036(2) 0.041(2) 0.0105(18) 0.0059(16) -0.0006(17)
C31 0.031(2) 0.024(2) 0.045(2) 0.0075(17) 0.0009(16) -0.0001(16)
O7 0.054(2) 0.102(3) 0.057(2) -0.013(2) -0.0049(17) -0.025(2)
C32 0.036(2) 0.050(3) 0.0236(19) -0.0012(17) -0.0002(16) 0.0025(19)
C33 0.062(3) 0.071(4) 0.089(4) -0.004(3) 0.034(3) 0.021(3)
C34 0.078(4) 0.049(3) 0.059(3) 0.003(2) 0.020(3) 0.018(3)
O8 0.075(3) 0.118(4) 0.103(3) 0.011(3) 0.053(3) 0.019(3)
C35 0.059(3) 0.065(4) 0.054(3) -0.007(3) -0.006(2) -0.008(3)
C36 0.132(7) 0.101(6) 0.207(10) 0.050(7) -0.105(7) -0.020(6)
C37 0.073(4) 0.097(5) 0.056(3) -0.023(3) 0.030(3) -0.025(3)

loop_
_atom_type_symbol
_atom_type_description
_atom_type_scat_dispersion_real
_atom_type_scat_dispersion_imag
_atom_type_scat_source
C C 0.0033 0.0016 'International Tables Vol C Tables 4.2.6.8 and 6.1.1.4'
H H 0.0000 0.0000 'International Tables Vol C Tables 4.2.6.8 and 6.1.1.4'
Cl Cl 0.1484 0.1585 'International Tables Vol C Tables 4.2.6.8 and 6.1.1.4'
F F 0.0171 0.0103 'International Tables Vol C Tables 4.2.6.8 and 6.1.1.4'
K K 0.2009 0.2494 'International Tables Vol C Tables 4.2.6.8 and 6.1.1.4'
O O 0.0106 0.0060 'International Tables Vol C Tables 4.2.6.8 and 6.1.1.4'
P P 0.1023 0.0942 'International Tables Vol C Tables 4.2.6.8 and 6.1.1.4'
Pd Pd -0.9988 1.0072 'International Tables Vol C Tables 4.2.6.8 and 6.1.1.4'
B B 0.0013 0.0007 'International Tables Vol C Tables 4.2.6.8 and 6.1.1.4'

loop_
_geom_angle_atom_site_label_1
_geom_angle_atom_site_label_2
_geom_angle_atom_site_label_3
_geom_angle
C1 Pd1 F1 178.45(12)
C1 Pd1 P1 88.20(11)
F1 Pd1 P1 93.10(6)
C1 Pd1 Cl1 90.51(11)
F1 Pd1 Cl1 88.25(6)
P1 Pd1 Cl1 175.48(4)
F2 K1 O1 98.83(8)
F2 K1 O3 72.91(8)
O1 K1 O3 119.66(8)
F2 K1 O2 93.85(8)
O1 K1 O2 61.26(8)
O3 K1 O2 59.97(8)
F2 K1 O4 83.18(9)
O1 K1 O4 177.98(9)
O3 K1 O4 61.00(8)
O2 K1 O4 118.88(8)
F2 K1 O6 102.85(8)
O1 K1 O6 60.87(7)
O3 K1 O6 175.74(8)
O2 K1 O6 121.44(8)
O4 K1 O6 118.63(8)
F2 K1 O7 174.64(10)
O1 K1 O7 78.63(11)
O3 K1 O7 104.13(10)
O2 K1 O7 80.79(10)
O4 K1 O7 99.37(11)
O6 K1 O7 80.14(10)
F2 K1 O5 84.40(8)
O1 K1 O5 119.00(8)
O3 K1 O5 119.32(8)
O2 K1 O5 178.25(9)
O4 K1 O5 60.93(8)
O6 K1 O5 59.14(7)
O7 K1 O5 100.96(10)
C8 P1 C14 104.90(16)
C8 P1 C2 105.21(15)
C14 P1 C2 103.25(16)
C8 P1 Pd1 116.71(12)
C14 P1 Pd1 113.36(11)
C2 P1 Pd1 112.16(11)
B1 F1 Pd1 117.0(2)
B1 F2 K1 153.9(2)
F2 B1 F3 107.6(3)
F2 B1 F1 108.3(3)
F3 B1 F1 108.2(3)
F2 B1 C3 111.3(3)
F3 B1 C3 111.8(3)
F1 B1 C3 109.5(3)
C20 O1 C31 112.6(3)
C20 O1 K1 110.7(2)
C31 O1 K1 114.0(2)
C21 O2 C22 113.1(3)
C21 O2 K1 114.9(2)
C22 O2 K1 112.7(2)
C23 O3 C24 113.3(3)
C23 O3 K1 117.7(2)
C24 O3 K1 115.0(2)
C26 O4 C25 110.9(3)
C26 O4 K1 114.3(2)
C25 O4 K1 113.3(2)
C27 O5 C28 113.0(3)
C27 O5 K1 112.5(2)
C28 O5 K1 116.6(2)
C29 O6 C30 111.8(3)
C29 O6 K1 115.6(2)
C30 O6 K1 112.64(19)
Pd1 C1 H1A 109.5
Pd1 C1 H1B 109.5
H1A C1 H1B 109.5
Pd1 C1 H1C 109.5
H1A C1 H1C 109.5
H1B C1 H1C 109.5
C7 C2 C3 120.8(3)
C7 C2 P1 119.8(3)
C3 C2 P1 119.3(3)
C4 C3 C2 116.3(3)
C4 C3 B1 120.5(3)
C2 C3 B1 123.2(3)
C5 C4 C3 123.0(4)
C5 C4 H4 118.5
C3 C4 H4 118.5
C4 C5 C6 120.0(3)
C4 C5 H5 120.0
C6 C5 H5 120.0
C5 C6 C7 118.8(4)
C5 C6 H6 120.6
C7 C6 H6 120.6
C6 C7 C2 121.0(3)
C6 C7 H7 119.5
C2 C7 H7 119.5
C9 C8 C13 119.1(3)
C9 C8 P1 120.0(3)
C13 C8 P1 120.8(3)
C8 C9 C10 120.2(4)
C8 C9 H9 119.9
C10 C9 H9 119.9
C11 C10 C9 120.5(4)
C11 C10 H10 119.8
C9 C10 H10 119.8
C10 C11 C12 119.6(4)
C10 C11 H11 120.2
C12 C11 H11 120.2
C13 C12 C11 120.4(4)
C13 C12 H12 119.8
C11 C12 H12 119.8
C12 C13 C8 120.2(4)
C12 C13 H13 119.9
C8 C13 H13 119.9
C15 C14 C19 119.1(4)
C15 C14 P1 117.1(3)
C19 C14 P1 123.8(3)
C16 C15 C14 120.7(4)
C16 C15 H15 119.7
C14 C15 H15 119.7
C17 C16 C15 120.3(4)
C17 C16 H16 119.9
C15 C16 H16 119.9
C18 C17 C16 119.7(4)
C18 C17 H17 120.2
C16 C17 H17 120.2
C17 C18 C19 120.6(4)
C17 C18 H18 119.7
C19 C18 H18 119.7
C14 C19 C18 119.7(4)
C14 C19 H19 120.1
C18 C19 H19 120.1
O1 C20 C21 108.5(3)
O1 C20 H20A 109.1
C21 C20 H20A 109.3
O1 C20 H20B 109.8
C21 C20 H20B 110.6
H20A C20 H20B 109.5
O2 C21 C20 108.9(3)
O2 C21 H21A 109.9
C20 C21 H21A 109.9
O2 C21 H21B 109.9
C20 C21 H21B 109.9
H21A C21 H21B 108.3
O2 C22 C23 109.3(3)
O2 C22 H22A 109.8
C23 C22 H22A 109.8
O2 C22 H22B 109.8
C23 C22 H22B 109.8
H22A C22 H22B 108.3
O3 C23 C22 108.3(3)
O3 C23 H23A 110.0
C22 C23 H23A 110.0
O3 C23 H23B 110.0
C22 C23 H23B 110.0
H23A C23 H23B 108.4
O3 C24 C25 108.9(3)
O3 C24 H24A 109.9
C25 C24 H24A 109.9
O3 C24 H24B 109.9
C25 C24 H24B 109.9
H24A C24 H24B 108.3
O4 C25 C24 109.9(4)
O4 C25 H25A 109.7
C24 C25 H25A 109.7
O4 C25 H25B 109.7
C24 C25 H25B 109.7
H25A C25 H25B 108.2
O4 C26 C27 109.5(3)
O4 C26 H26A 109.8
C27 C26 H26A 109.8
O4 C26 H26B 109.8
C27 C26 H26B 109.8
H26A C26 H26B 108.2
O5 C27 C26 109.1(3)
O5 C27 H27A 109.9
C26 C27 H27A 109.9
O5 C27 H27B 109.9
C26 C27 H27B 109.9
H27A C27 H27B 108.3
O5 C28 C29 108.7(3)
O5 C28 H28A 110.0
C29 C28 H28A 110.0
O5 C28 H28B 110.0
C29 C28 H28B 110.0
H28A C28 H28B 108.3
O6 C29 C28 108.7(3)
O6 C29 H29A 109.9
C28 C29 H29A 109.9
O6 C29 H29B 109.9
C28 C29 H29B 109.9
H29A C29 H29B 108.3
O6 C30 C31 108.8(3)
O6 C30 H30A 109.9
C31 C30 H30A 109.9
O6 C30 H30B 109.9
C31 C30 H30B 109.9
H30A C30 H30B 108.3
O1 C31 C30 108.3(3)
O1 C31 H31A 110.0
C30 C31 H31A 110.0
O1 C31 H31B 110.0
C30 C31 H31B 110.0
H31A C31 H31B 108.4
C32 O7 K1 135.2(3)
O7 C32 C34 122.1(4)
O7 C32 C33 122.7(5)
C34 C32 C33 115.2(4)
C32 C33 H33A 109.5
C32 C33 H33B 109.5
H33A C33 H33B 109.5
C32 C33 H33C 109.5
H33A C33 H33C 109.5
H33B C33 H33C 109.5
C32 C34 H34A 109.5
C32 C34 H34B 109.5
H34A C34 H34B 109.5
C32 C34 H34C 109.5
H34A C34 H34C 109.5
H34B C34 H34C 109.5
O8 C35 C36 122.5(7)
O8 C35 C37 118.8(5)
C36 C35 C37 118.7(6)
C35 C36 H36A 109.5
C35 C36 H36B 109.5
H36A C36 H36B 109.5
C35 C36 H36C 109.5
H36A C36 H36C 109.5
H36B C36 H36C 109.5
C35 C36 H36D 109.5
H36A C36 H36D 141.1
H36B C36 H36D 56.3
H36C C36 H36D 56.3
C35 C36 H36E 109.5
H36A C36 H36E 56.3
H36B C36 H36E 141.1
H36C C36 H36E 56.3
H36D C36 H36E 109.5
C35 C36 H36F 109.5
H36A C36 H36F 56.3
H36B C36 H36F 56.3
H36C C36 H36F 141.1
H36D C36 H36F 109.5
H36E C36 H36F 109.5
C35 C37 H37A 109.5
C35 C37 H37B 109.5
H37A C37 H37B 109.5
C35 C37 H37C 109.5
H37A C37 H37C 109.5
H37B C37 H37C 109.5

loop_
_geom_bond_atom_site_label_1
_geom_bond_atom_site_label_2
_geom_bond_distance
Pd1 C1 2.030(4)
Pd1 F1 2.181(2)
Pd1 P1 2.2281(9)
Pd1 Cl1 2.3747(10)
K1 F2 2.617(2)
K1 O1 2.783(3)
K1 O3 2.788(3)
K1 O2 2.788(3)
K1 O4 2.791(3)
K1 O6 2.819(3)
K1 O7 2.828(4)
K1 O5 2.833(3)
P1 C8 1.824(4)
P1 C14 1.827(4)
P1 C2 1.827(3)
F1 B1 1.468(5)
F2 B1 1.409(5)
F3 B1 1.412(5)
B1 C3 1.617(6)
O1 C20 1.429(4)
O1 C31 1.431(4)
O2 C21 1.423(5)
O2 C22 1.425(5)
O3 C23 1.417(4)
O3 C24 1.417(5)
O4 C26 1.432(5)
O4 C25 1.435(5)
O5 C27 1.416(4)
O5 C28 1.422(5)
O6 C29 1.414(4)
O6 C30 1.425(4)
C1 H1A 0.9800
C1 H1B 0.9800
C1 H1C 0.9800
C2 C7 1.397(5)
C2 C3 1.408(5)
C3 C4 1.396(5)
C4 C5 1.378(6)
C4 H4 0.9500
C5 C6 1.384(6)
C5 H5 0.9500
C6 C7 1.386(5)
C6 H6 0.9500
C7 H7 0.9500
C8 C9 1.382(5)
C8 C13 1.393(5)
C9 C10 1.386(5)
C9 H9 0.9500
C10 C11 1.373(6)
C10 H10 0.9500
C11 C12 1.380(6)
C11 H11 0.9500
C12 C13 1.379(5)
C12 H12 0.9500
C13 H13 0.9500
C14 C15 1.388(5)
C14 C19 1.389(5)
C15 C16 1.379(6)
C15 H15 0.9500
C16 C17 1.377(7)
C16 H16 0.9500
C17 C18 1.375(7)
C17 H17 0.9500
C18 C19 1.392(6)
C18 H18 0.9500
C19 H19 0.9500
C20 C21 1.491(6)
C20 H20A 0.9599
C20 H20B 0.9599
C21 H21A 0.9900
C21 H21B 0.9900
C22 C23 1.486(6)
C22 H22A 0.9900
C22 H22B 0.9900
C23 H23A 0.9900
C23 H23B 0.9900
C24 C25 1.487(6)
C24 H24A 0.9900
C24 H24B 0.9900
C25 H25A 0.9900
C25 H25B 0.9900
C26 C27 1.492(6)
C26 H26A 0.9900
C26 H26B 0.9900
C27 H27A 0.9900
C27 H27B 0.9900
C28 C29 1.498(5)
C28 H28A 0.9900
C28 H28B 0.9900
C29 H29A 0.9900
C29 H29B 0.9900
C30 C31 1.488(5)
C30 H30A 0.9900
C30 H30B 0.9900
C31 H31A 0.9900
C31 H31B 0.9900
O7 C32 1.201(5)
C32 C34 1.474(6)
C32 C33 1.475(6)
C33 H33A 0.9800
C33 H33B 0.9800
C33 H33C 0.9800
C34 H34A 0.9800
C34 H34B 0.9800
C34 H34C 0.9800
O8 C35 1.197(6)
C35 C36 1.464(9)
C35 C37 1.492(7)
C36 H36A 0.9800
C36 H36B 0.9800
C36 H36C 0.9800
C36 H36D 0.9800
C36 H36E 0.9800
C36 H36F 0.9800
C37 H37A 0.9800
C37 H37B 0.9800
C37 H37C 0.9800

loop_
_geom_torsion_atom_site_label_1
_geom_torsion_atom_site_label_2
_geom_torsion_atom_site_label_3
_geom_torsion_atom_site_label_4
_geom_torsion
C1 Pd1 P1 C8 -82.31(17)
F1 Pd1 P1 C8 96.85(14)
C1 Pd1 P1 C14 39.76(17)
F1 Pd1 P1 C14 -141.08(14)
C1 Pd1 P1 C2 156.21(17)
F1 Pd1 P1 C2 -24.63(14)
P1 Pd1 F1 B1 -25.8(3)
Cl1 Pd1 F1 B1 158.5(3)
O1 K1 F2 B1 110.0(6)
O3 K1 F2 B1 -8.4(6)
O2 K1 F2 B1 48.5(6)
O4 K1 F2 B1 -70.2(6)
O6 K1 F2 B1 172.0(6)
O5 K1 F2 B1 -131.5(6)
K1 F2 B1 F3 -97.7(6)
K1 F2 B1 F1 19.1(8)
K1 F2 B1 C3 139.4(4)
Pd1 F1 B1 F2 -167.9(2)
Pd1 F1 B1 F3 -51.5(4)
Pd1 F1 B1 C3 70.6(3)
F2 K1 O1 C20 -114.3(2)
O3 K1 O1 C20 -39.0(3)
O2 K1 O1 C20 -24.7(2)
O6 K1 O1 C20 145.9(3)
O7 K1 O1 C20 60.9(2)
O5 K1 O1 C20 157.3(2)
F2 K1 O1 C31 117.5(2)
O3 K1 O1 C31 -167.2(2)
O2 K1 O1 C31 -153.0(3)
O6 K1 O1 C31 17.6(2)
O7 K1 O1 C31 -67.3(2)
O5 K1 O1 C31 29.0(3)
F2 K1 O2 C21 87.9(2)
O1 K1 O2 C21 -10.1(2)
O3 K1 O2 C21 155.6(3)
O4 K1 O2 C21 172.2(2)
O6 K1 O2 C21 -19.7(3)
O7 K1 O2 C21 -92.1(3)
F2 K1 O2 C22 -43.7(3)
O1 K1 O2 C22 -141.7(3)
O3 K1 O2 C22 24.0(2)
O4 K1 O2 C22 40.6(3)
O6 K1 O2 C22 -151.3(2)
O7 K1 O2 C22 136.3(3)
F2 K1 O3 C23 114.7(3)
O1 K1 O3 C23 24.1(3)
O2 K1 O3 C23 9.7(2)
O4 K1 O3 C23 -153.7(3)
O7 K1 O3 C23 -60.7(3)
O5 K1 O3 C23 -172.2(2)
F2 K1 O3 C24 -107.8(3)
O1 K1 O3 C24 161.7(3)
O2 K1 O3 C24 147.2(3)
O4 K1 O3 C24 -16.1(3)
O7 K1 O3 C24 76.9(3)
O5 K1 O3 C24 -34.6(3)
F2 K1 O4 C26 -71.9(3)
O3 K1 O4 C26 -146.1(3)
O2 K1 O4 C26 -162.5(2)
O6 K1 O4 C26 29.1(3)
O7 K1 O4 C26 112.9(3)
O5 K1 O4 C26 15.5(2)
F2 K1 O4 C25 56.5(3)
O3 K1 O4 C25 -17.7(3)
O2 K1 O4 C25 -34.2(3)
O6 K1 O4 C25 157.4(3)
O7 K1 O4 C25 -118.8(3)
O5 K1 O4 C25 143.8(3)
F2 K1 O5 C27 104.4(2)
O1 K1 O5 C27 -158.6(2)
O3 K1 O5 C27 37.6(3)
O4 K1 O5 C27 19.1(2)
O6 K1 O5 C27 -147.0(3)
O7 K1 O5 C27 -75.6(3)
F2 K1 O5 C28 -122.7(2)
O1 K1 O5 C28 -25.7(3)
O3 K1 O5 C28 170.5(2)
O4 K1 O5 C28 152.0(3)
O6 K1 O5 C28 -14.1(2)
O7 K1 O5 C28 57.3(3)
F2 K1 O6 C29 55.0(2)
O1 K1 O6 C29 148.0(3)
O2 K1 O6 C29 157.7(2)
O4 K1 O6 C29 -34.2(3)
O7 K1 O6 C29 -129.6(3)
O5 K1 O6 C29 -20.4(2)
F2 K1 O6 C30 -75.3(2)
O1 K1 O6 C30 17.7(2)
O2 K1 O6 C30 27.4(3)
O4 K1 O6 C30 -164.5(2)
O7 K1 O6 C30 100.2(2)
O5 K1 O6 C30 -150.7(3)
C8 P1 C2 C7 93.3(3)
C14 P1 C2 C7 -16.5(3)
Pd1 P1 C2 C7 -138.9(3)
C8 P1 C2 C3 -88.7(3)
C14 P1 C2 C3 161.6(3)
Pd1 P1 C2 C3 39.2(3)
C7 C2 C3 C4 0.5(5)
P1 C2 C3 C4 -177.5(3)
C7 C2 C3 B1 -179.4(3)
P1 C2 C3 B1 2.6(5)
F2 B1 C3 C4 -3.0(5)
F3 B1 C3 C4 -123.4(4)
F1 B1 C3 C4 116.7(4)
F2 B1 C3 C2 177.0(3)
F3 B1 C3 C2 56.5(5)
F1 B1 C3 C2 -63.4(4)
C2 C3 C4 C5 0.3(5)
B1 C3 C4 C5 -179.7(4)
C3 C4 C5 C6 -1.1(6)
C4 C5 C6 C7 1.0(6)
C5 C6 C7 C2 -0.1(6)
C3 C2 C7 C6 -0.6(6)
P1 C2 C7 C6 177.4(3)
C14 P1 C8 C9 -113.2(3)
C2 P1 C8 C9 138.3(3)
Pd1 P1 C8 C9 13.2(3)
C14 P1 C8 C13 67.2(3)
C2 P1 C8 C13 -41.4(3)
Pd1 P1 C8 C13 -166.4(3)
C13 C8 C9 C10 -0.4(5)
P1 C8 C9 C10 179.9(3)
C8 C9 C10 C11 0.2(6)
C9 C10 C11 C12 0.1(6)
C10 C11 C12 C13 -0.2(7)
C11 C12 C13 C8 -0.1(6)
C9 C8 C13 C12 0.4(6)
P1 C8 C13 C12 -179.9(3)
C8 P1 C14 C15 -172.1(3)
C2 P1 C14 C15 -62.2(3)
Pd1 P1 C14 C15 59.4(3)
C8 P1 C14 C19 10.3(3)
C2 P1 C14 C19 120.3(3)
Pd1 P1 C14 C19 -118.1(3)
C19 C14 C15 C16 -1.4(5)
P1 C14 C15 C16 -179.1(3)
C14 C15 C16 C17 0.3(6)
C15 C16 C17 C18 0.6(6)
C16 C17 C18 C19 -0.4(6)
C15 C14 C19 C18 1.7(5)
P1 C14 C19 C18 179.2(3)
C17 C18 C19 C14 -0.8(6)
C31 O1 C20 C21 -173.6(3)
K1 O1 C20 C21 57.4(3)
C22 O2 C21 C20 173.9(3)
K1 O2 C21 C20 42.5(4)
O1 C20 C21 O2 -67.9(4)
C21 O2 C22 C23 172.1(3)
K1 O2 C22 C23 -55.5(4)
C24 O3 C23 C22 -178.6(3)
K1 O3 C23 C22 -40.3(4)
O2 C22 C23 O3 63.4(4)
C23 O3 C24 C25 -173.4(4)
K1 O3 C24 C25 47.2(4)
C26 O4 C25 C24 179.4(3)
K1 O4 C25 C24 49.3(4)
O3 C24 C25 O4 -64.9(5)
C25 O4 C26 C27 -177.2(3)
K1 O4 C26 C27 -47.6(4)
C28 O5 C27 C26 174.4(3)
K1 O5 C27 C26 -51.0(4)
O4 C26 C27 O5 67.1(4)
C27 O5 C28 C29 177.4(3)
K1 O5 C28 C29 44.8(4)
C30 O6 C29 C28 -178.0(3)
K1 O6 C29 C28 51.3(4)
O5 C28 C29 O6 -63.2(4)
C29 O6 C30 C31 177.2(3)
K1 O6 C30 C31 -50.6(3)
C20 O1 C31 C30 -177.6(3)
K1 O1 C31 C30 -50.4(3)
O6 C30 C31 O1 68.3(4)
O1 K1 O7 C32 93.8(5)
O3 K1 O7 C32 -148.2(5)
O2 K1 O7 C32 156.1(5)
O4 K1 O7 C32 -85.9(5)
O6 K1 O7 C32 31.8(5)
O5 K1 O7 C32 -23.9(5)
K1 O7 C32 C34 -141.1(4)
K1 O7 C32 C33 39.7(7)
